data_2100990
loop_
_publ_author_name
'Aguirre-Zamalloa, G.'
'Madariaga, G.'
'Couzi, M.'
'Breczewski, T.'

_publ_section_title
;
 X-ray diffraction study of the ferroelectric phase transition of
 (CH~3~)~4~NCdBr~3~ (TMCB)
;
_journal_issue 4
_journal_name_full 'Acta Crystallographica Section B'
_journal_page_first 691
_journal_page_last 698
_journal_paper_doi 10.1107/S010876819300182X
_journal_volume 49
_journal_year 1993
_chemical_formula_sum 'C4 H12 Br3 Cd N'
_chemical_formula_weight 426.27
_symmetry_cell_setting hexagonal
_symmetry_space_group_name_Hall 'P 61'
_symmetry_space_group_name_H-M 'P 61'
_cell_angle_alpha 90.
_cell_angle_beta 90.
_cell_angle_gamma 120.
_cell_formula_units_Z 6
_cell_length_a 9.219(4)
_cell_length_b 9.219(4)
_cell_length_c 20.860(10)
_cell_volume 1535.4(12)
_diffrn_radiation_type Mo
_diffrn_radiation_wavelength 0.7107
_exptl_absorpt_coefficient_mu 13.656
_exptl_crystal_density_diffrn 2.765(4)
_exptl_crystal_F_000 1176
_cod_data_source_file al0552.cif
_cod_data_source_block al0552b
_cod_original_cell_volume 1536(2)
_cod_original_formula_sum 'C4 H12 Br3 Cd1 N1'
_cod_database_code 2100990

loop_
_atom_site_label
_atom_site_fract_x
_atom_site_fract_y
_atom_site_fract_z
_atom_site_U_iso_or_equiv
Cd .00211(6) .02445(5) -.00090(10) .0112(2)
Br(1) .28003(7) .19652(7) .07590(10) .0099(2)
Br(2) -.13849(7) .14069(7) .09000(10) .0130(3)
Br(3) -.08507(7) -.24476(6) .08150(10) .0124(3)
N .3483(6) .6903(5) .0814(3) .010(2)
C(1) .5066(7) .6807(7) .0878(3) .013(3)
C(2) .3927(8) .8726(7) .0822(4) .024(3)
C(3) .2630(9) .6100(10) .0196(3) .025(3)
C(4) .2319(9) .6012(9) .1360(3) .028(3)
H(11) .550(10) .710(10) .048(2) ?
H(12) .560(10) .730(10) .124(3) ?
H(13) .470(10) .566(3) .087(5) ?
H(21) .440(10) .910(10) .044(3) ?
H(22) .450(10) .920(10) .118(3) ?
H(23) .320(10) .870(10) .109(4) ?
H(31) .327(9) .680(10) -.014(4) ?
H(32) .240(10) .509(5) .038(5) ?
H(33) .173(9) .620(10) .026(5) ?
H(41) .200(10) .492(4) .136(5) ?
H(42) .290(10) .680(10) .168(3) ?
H(43) .140(8) .610(10) .127(5) ?

loop_
_geom_angle_atom_site_label_1
_geom_angle_atom_site_label_2
_geom_angle_atom_site_label_3
_geom_angle
Br(1) Cd Br(2) 81.99(7)
Br(1) Cd Br(3) 85.69(8)
Br(2) Cd Br(3) 86.58(8)
C(1) N C(2) 109.3(4)
C(1) N C(3) 109.2(6)
C(1) N C(4) 110.4(6)
C(2) N C(3) 110.1(6)
C(2) N C(4) 108.7(6)
C(3) N C(4) 109.2(4)

loop_
_geom_bond_atom_site_label_1
_geom_bond_atom_site_label_2
_geom_bond_distance
Cd Br(1) 2.754(2)
Cd Br(2) 2.795(2)
Cd Br(3) 2.787(2)
N C(1) 1.510(10)
N C(2) 1.518(8)
N C(3) 1.500(10)
N C(4) 1.498(9)
C(1) H(11) 0.91(6)
C(1) H(12) 0.91(6)
C(1) H(13) 0.93(3)
C(2) H(21) 0.90(6)
C(2) H(22) 0.90(7)
C(2) H(23) 0.90(10)
C(3) H(31) 0.92(8)
C(3) H(32) 0.91(7)
C(3) H(33) 0.90(10)
C(4) H(41) 0.90(5)
C(4) H(42) 0.91(7)
C(4) H(43) 0.90(10)
